data_7001803
loop_
_publ_author_name
'Rodr\'iguez-Di\'eguez, Antonio'
'Mota, Antonio J.'
'Cano, Joan'
'Ruiz, Jos\'e'
'Choquesillo-Lazarte, Duane'
'Colacio, Enrique'

_publ_section_title
;
 Structure, magnetism and DFT studies of dinuclear and chain complexes
 containing the tetrazolate-5-carboxylate multidentate bridging ligand
;
_journal_issue 32
_journal_name_full 'Dalton Transactions'
_journal_page_first 6335
_journal_page_last 6344
_journal_paper_doi 10.1039/b901415b
_journal_year 2009
_chemical_formula_sum 'C2 H4 Mn N4 O4'
_chemical_formula_weight 203.03
_chemical_name_systematic
;
?
;
_space_group_IT_number 14
_symmetry_cell_setting monoclinic
_symmetry_space_group_name_Hall '-P 2ybc'
_symmetry_space_group_name_H-M 'P 1 21/c 1'
_atom_sites_solution_hydrogens geom
_atom_sites_solution_primary direct
_atom_sites_solution_secondary difmap
_audit_creation_method SHELXL-97
_cell_angle_alpha 90.00
_cell_angle_beta 97.833(5)
_cell_angle_gamma 90.00
_cell_formula_units_Z 4
_cell_length_a 6.352(5)
_cell_length_b 6.435(5)
_cell_length_c 15.131(5)
_cell_measurement_reflns_used 1453
_cell_measurement_temperature 298(2)
_cell_measurement_theta_max 25.655
_cell_measurement_theta_min 2.718
_cell_volume 612.7(7)
_computing_cell_refinement 'Bruker SAINT'
_computing_data_collection 'Bruker APEX2'
_computing_data_reduction 'Bruker SAINT'
_computing_structure_refinement 'SHELXL-97 (Sheldrick, 2008)'
_computing_structure_solution 'SHELXS-97 (Sheldrick, 2008)'
_diffrn_ambient_temperature 298(2)
_diffrn_measured_fraction_theta_full 0.999
_diffrn_measured_fraction_theta_max 0.904
_diffrn_measurement_device_type 'CCD area detector'
_diffrn_measurement_method '\f and \w scans'
_diffrn_radiation_monochromator graphite
_diffrn_radiation_source 'fine-focus sealed tube'
_diffrn_radiation_type MoK\a
_diffrn_radiation_wavelength 0.71069
_diffrn_reflns_av_R_equivalents 0.0176
_diffrn_reflns_av_sigmaI/netI 0.0222
_diffrn_reflns_limit_h_max 8
_diffrn_reflns_limit_h_min -8
_diffrn_reflns_limit_k_max 7
_diffrn_reflns_limit_k_min -8
_diffrn_reflns_limit_l_max 19
_diffrn_reflns_limit_l_min -18
_diffrn_reflns_number 3669
_diffrn_reflns_theta_full 25.00
_diffrn_reflns_theta_max 28.36
_diffrn_reflns_theta_min 2.72
_exptl_absorpt_coefficient_mu 2.124
_exptl_absorpt_correction_T_max 0.8157
_exptl_absorpt_correction_T_min 0.7274
_exptl_absorpt_correction_type multi-scan
_exptl_absorpt_process_details
;
'SADABS in APEX2, 2008'
;
_exptl_crystal_colour colourless
_exptl_crystal_density_diffrn 2.201
_exptl_crystal_density_method 'not measured'
_exptl_crystal_description prismatic
_exptl_crystal_F_000 404
_exptl_crystal_size_max 0.16
_exptl_crystal_size_mid 0.14
_exptl_crystal_size_min 0.10
_refine_diff_density_max 1.062
_refine_diff_density_min -1.008
_refine_diff_density_rms 0.110
_refine_ls_extinction_method none
_refine_ls_goodness_of_fit_ref 0.994
_refine_ls_hydrogen_treatment constr
_refine_ls_matrix_type full
_refine_ls_number_parameters 65
_refine_ls_number_reflns 1385
_refine_ls_number_restraints 0
_refine_ls_restrained_S_all 0.994
_refine_ls_R_factor_all 0.0689
_refine_ls_R_factor_gt 0.0587
_refine_ls_shift/su_max 0.000
_refine_ls_shift/su_mean 0.000
_refine_ls_structure_factor_coef Fsqd
_refine_ls_weighting_details 'calc w=1/[\s^2^(Fo^2^)+(0.0221P)^2^+4.2882P] where P=(Fo^2^+2Fc^2^)/3'
_refine_ls_weighting_scheme calc
_refine_ls_wR_factor_gt 0.1144
_refine_ls_wR_factor_ref 0.1206
_reflns_number_gt 1183
_reflns_number_total 1385
_reflns_threshold_expression >2sigma(I)
_cod_data_source_file b901415b.txt
_cod_data_source_block compound1
_cod_depositor_comments
;
The following automatic conversions were performed:
'_symmetry_cell_setting' value 'Monoclinic' changed to 'monoclinic'
according to '/home/saulius/struct/CIF-dictionaries/cif_core.dic'
dictionary named 'cif_core.dic' version 2.4.1 from
2010-06-29.

'_exptl_absorpt_correction_type' value 'MULTI-SCAN' changed
to 'multi-scan' according to
'/home/saulius/struct/CIF-dictionaries/cif_core.dic' dictionary named
'cif_core.dic' version 2.4.1 from 2010-06-29.

Automatic conversion script
Id: cif_fix_enum 1527 2010-12-29 10:47:43Z saulius 
;
_cod_original_sg_symbol_H-M 'P21/c '
_cod_database_code 7001803

loop_
_symmetry_equiv_pos_as_xyz
'x, y, z'
'-x, y+1/2, -z+1/2'
'-x, -y, -z'
'x, -y-1/2, z-1/2'

loop_
_atom_site_label
_atom_site_type_symbol
_atom_site_fract_x
_atom_site_fract_y
_atom_site_fract_z
_atom_site_U_iso_or_equiv
_atom_site_adp_type
_atom_site_occupancy
_atom_site_symmetry_multiplicity
_atom_site_calc_flag
_atom_site_refinement_flags
_atom_site_disorder_assembly
_atom_site_disorder_group
Mn1 Mn 0.59431(11) 0.10948(11) 0.82938(5) 0.0340(2) Uani 1 1 d . . .
N1 N 0.7320(10) 0.2647(10) 0.9467(4) 0.0322(4) Uani 0.609(3) 1 d P . 1
N2 N 0.7981(10) 0.2066(10) 1.0293(4) 0.0322(4) Uani 0.609(3) 1 d P . 1
N3 N 0.8286(11) 0.3730(10) 1.0830(4) 0.0322(4) Uani 0.609(3) 1 d P . 1
N4 N 0.7782(10) 0.5451(10) 1.0298(4) 0.0322(4) Uani 0.609(3) 1 d P . 1
C5 C 0.7109(12) 0.4744(12) 0.9435(5) 0.0322(4) Uani 0.609(3) 1 d P . 1
C6 C 0.6356(12) 0.5930(12) 0.8670(5) 0.0322(4) Uani 0.609(3) 1 d P . 1
O7 O 0.5709(8) 0.4805(8) 0.8033(3) 0.0322(4) Uani 0.609(3) 1 d P . 1
O8 O 0.6383(9) 0.7802(8) 0.8723(4) 0.0322(4) Uani 0.609(3) 1 d P . 1
N1A N 0.6276(8) 0.4376(7) 0.8558(3) 0.0322(4) Uani 0.391(3) 1 d PG . 2
N2A N 0.5643(10) 0.6109(9) 0.8004(3) 0.0322(4) Uani 0.391(3) 1 d PG . 2
N3A N 0.6072(11) 0.7941(7) 0.8520(4) 0.0322(4) Uani 0.391(3) 1 d PG . 2
N4A N 0.6970(10) 0.7341(6) 0.9394(3) 0.0322(4) Uani 0.391(3) 1 d PG . 2
C5A C 0.7096(6) 0.5138(6) 0.9417(3) 0.0322(4) Uani 0.391(3) 1 d PG . 2
C6A C 0.7512(7) 0.3748(6) 1.0002(3) 0.0322(4) Uani 0.391(3) 1 d PG . 2
O7A O 0.7412(10) 0.1731(6) 0.9775(4) 0.0322(4) Uani 0.391(3) 1 d PG . 2
O8A O 0.8018(11) 0.4435(8) 1.0741(3) 0.0322(4) Uani 0.391(3) 1 d PG . 2
O1W O 0.8792(5) 0.1095(6) 0.7676(2) 0.0462(9) Uani 1 1 d . . .
H1A H 0.8656 0.1229 0.7097 0.055 Uiso 1 1 d R . .
H1B H 1.0026 0.1120 0.7930 0.055 Uiso 1 1 d R . .
O2W O 0.2782(5) 0.1218(6) 0.8745(2) 0.0429(9) Uani 1 1 d . . .
H2A H 0.2517 0.2311 0.8976 0.051 Uiso 1 1 d R . .
H2B H 0.2432 0.0379 0.9042 0.051 Uiso 1 1 d R . .

loop_
_atom_site_aniso_label
_atom_site_aniso_U_11
_atom_site_aniso_U_22
_atom_site_aniso_U_33
_atom_site_aniso_U_23
_atom_site_aniso_U_13
_atom_site_aniso_U_12
Mn1 0.0316(4) 0.0270(4) 0.0451(4) -0.0092(3) 0.0117(3) -0.0034(3)
N1 0.0337(9) 0.0264(9) 0.0374(10) 0.0005(8) 0.0083(8) -0.0008(8)
N2 0.0337(9) 0.0264(9) 0.0374(10) 0.0005(8) 0.0083(8) -0.0008(8)
N3 0.0337(9) 0.0264(9) 0.0374(10) 0.0005(8) 0.0083(8) -0.0008(8)
N4 0.0337(9) 0.0264(9) 0.0374(10) 0.0005(8) 0.0083(8) -0.0008(8)
C5 0.0337(9) 0.0264(9) 0.0374(10) 0.0005(8) 0.0083(8) -0.0008(8)
C6 0.0337(9) 0.0264(9) 0.0374(10) 0.0005(8) 0.0083(8) -0.0008(8)
O7 0.0337(9) 0.0264(9) 0.0374(10) 0.0005(8) 0.0083(8) -0.0008(8)
O8 0.0337(9) 0.0264(9) 0.0374(10) 0.0005(8) 0.0083(8) -0.0008(8)
N1A 0.0337(9) 0.0264(9) 0.0374(10) 0.0005(8) 0.0083(8) -0.0008(8)
N2A 0.0337(9) 0.0264(9) 0.0374(10) 0.0005(8) 0.0083(8) -0.0008(8)
N3A 0.0337(9) 0.0264(9) 0.0374(10) 0.0005(8) 0.0083(8) -0.0008(8)
N4A 0.0337(9) 0.0264(9) 0.0374(10) 0.0005(8) 0.0083(8) -0.0008(8)
C5A 0.0337(9) 0.0264(9) 0.0374(10) 0.0005(8) 0.0083(8) -0.0008(8)
C6A 0.0337(9) 0.0264(9) 0.0374(10) 0.0005(8) 0.0083(8) -0.0008(8)
O7A 0.0337(9) 0.0264(9) 0.0374(10) 0.0005(8) 0.0083(8) -0.0008(8)
O8A 0.0337(9) 0.0264(9) 0.0374(10) 0.0005(8) 0.0083(8) -0.0008(8)
O1W 0.0299(17) 0.074(3) 0.0355(18) -0.0081(18) 0.0071(14) -0.0047(18)
O2W 0.0338(17) 0.053(2) 0.0439(19) -0.0160(17) 0.0119(14) -0.0072(16)

loop_
_atom_type_symbol
_atom_type_description
_atom_type_scat_dispersion_real
_atom_type_scat_dispersion_imag
_atom_type_scat_source
C C 0.0033 0.0016 'International Tables Vol C Tables 4.2.6.8 and 6.1.1.4'
H H 0.0000 0.0000 'International Tables Vol C Tables 4.2.6.8 and 6.1.1.4'
N N 0.0061 0.0033 'International Tables Vol C Tables 4.2.6.8 and 6.1.1.4'
O O 0.0106 0.0060 'International Tables Vol C Tables 4.2.6.8 and 6.1.1.4'
Mn Mn 0.3368 0.7283 'International Tables Vol C Tables 4.2.6.8 and 6.1.1.4'

loop_
_geom_angle_atom_site_label_1
_geom_angle_atom_site_label_2
_geom_angle_atom_site_label_3
_geom_angle
_geom_angle_site_symmetry_1
_geom_angle_site_symmetry_3
_geom_angle_publ_flag
N3A Mn1 N2A 99.45(16) 1_545 2_646 ?
N3A Mn1 O1W 93.2(5) 1_545 . ?
N2A Mn1 O1W 85.3(5) 2_646 . ?
N3A Mn1 N1 108.8(3) 1_545 . ?
N2A Mn1 N1 151.6(3) 2_646 . ?
O1W Mn1 N1 95.1(2) . . ?
N3A Mn1 N1A 159.3(3) 1_545 . ?
N2A Mn1 N1A 101.2(3) 2_646 . ?
O1W Mn1 N1A 90.79(18) . . ?
N1 Mn1 N1A 50.5(2) . . ?
N3A Mn1 O2W 90.1(5) 1_545 . ?
N2A Mn1 O2W 87.0(5) 2_646 . ?
O1W Mn1 O2W 172.00(13) . . ?
N1 Mn1 O2W 90.74(19) . . ?
N1A Mn1 O2W 88.73(18) . . ?
N3A Mn1 O8 8.4(3) 1_545 1_545 ?
N2A Mn1 O8 107.8(3) 2_646 1_545 ?
O1W Mn1 O8 92.71(19) . 1_545 ?
N1 Mn1 O8 100.6(2) . 1_545 ?
N1A Mn1 O8 151.05(18) . 1_545 ?
O2W Mn1 O8 91.57(18) . 1_545 ?
N3A Mn1 O7 78.0(3) 1_545 2_646 ?
N2A Mn1 O7 21.5(3) 2_646 2_646 ?
O1W Mn1 O7 86.04(16) . 2_646 ?
N1 Mn1 O7 173.0(2) . 2_646 ?
N1A Mn1 O7 122.66(18) . 2_646 ?
O2W Mn1 O7 87.50(16) . 2_646 ?
O8 Mn1 O7 86.26(19) 1_545 2_646 ?
N3A Mn1 O7A 90.7(3) 1_545 . ?
N2A Mn1 O7A 168.5(3) 2_646 . ?
O1W Mn1 O7A 99.64(19) . . ?
N1 Mn1 O7A 18.44(18) . . ?
N1A Mn1 O7A 68.59(12) . . ?
O2W Mn1 O7A 87.61(19) . . ?
O8 Mn1 O7A 82.50(18) 1_545 . ?
O7 Mn1 O7A 167.61(18) 2_646 . ?
N3A Mn1 O7 178.7(5) 1_545 . ?
N2A Mn1 O7 80.3(3) 2_646 . ?
O1W Mn1 O7 88.03(17) . . ?
N1 Mn1 O7 71.4(2) . . ?
N1A Mn1 O7 20.93(16) . . ?
O2W Mn1 O7 88.68(16) . . ?
O8 Mn1 O7 171.98(19) 1_545 . ?
O7 Mn1 O7 101.75(13) 2_646 . ?
O7A Mn1 O7 89.51(16) . . ?
N2 N1 C5 109.5(6) . . ?
N2 N1 Mn1 134.7(5) . . ?
C5 N1 Mn1 114.3(5) . . ?
N1 N2 N3 110.4(6) . . ?
N2 N3 N4 106.5(6) . . ?
N3 N4 C5 107.5(6) . . ?
N1 C5 C6 126.0(7) . . ?
N1 C5 N4 105.9(7) . . ?
C6 C5 N4 128.1(7) . . ?
O8 C6 O7 129.7(8) . . ?
O8 C6 C5 119.0(7) . . ?
O7 C6 C5 111.3(7) . . ?
C6 O7 Mn1 122.5(5) . 2_656 ?
C6 O7 Mn1 116.5(5) . . ?
Mn1 O7 Mn1 120.7(2) 2_656 . ?
C6 O8 Mn1 158.7(6) . 1_565 ?
N2A N1A C5A 108.0 . . ?
N2A N1A Mn1 130.33(19) . . ?
C5A N1A Mn1 121.51(18) . . ?
N3A N2A N1A 108.0 . . ?
N3A N2A Mn1 123.7(3) . 2_656 ?
N1A N2A Mn1 128.0(3) . 2_656 ?
N2A N3A N4A 108.0 . . ?
N2A N3A Mn1 136.6(3) . 1_565 ?
N4A N3A Mn1 115.1(3) . 1_565 ?
C5A N4A N3A 108.0 . . ?
C6A C5A N4A 137.0 . . ?
C6A C5A N1A 114.4 . . ?
N4A C5A N1A 108.0 . . ?
O8A C6A C5A 113.3 . . ?
O8A C6A O7A 126.1 . . ?
C5A C6A O7A 120.6 . . ?
C6A O7A Mn1 114.32(15) . . ?
Mn1 O1W H1A 117.6 . . ?
Mn1 O1W H1B 126.9 . . ?
H1A O1W H1B 115.1 . . ?
Mn1 O2W H2A 114.4 . . ?
Mn1 O2W H2B 120.8 . . ?
H2A O2W H2B 105.6 . . ?

loop_
_geom_bond_atom_site_label_1
_geom_bond_atom_site_label_2
_geom_bond_distance
_geom_bond_site_symmetry_2
_geom_bond_publ_flag
Mn1 N3A 2.058(6) 1_545 ?
Mn1 N2A 2.081(7) 2_646 ?
Mn1 O1W 2.147(4) . ?
Mn1 N1 2.119(6) . ?
Mn1 N1A 2.154(5) . ?
Mn1 O2W 2.209(4) . ?
Mn1 O8 2.222(6) 1_545 ?
Mn1 O7 2.290(5) 2_646 ?
Mn1 O7A 2.344(6) . ?
Mn1 O7 2.421(6) . ?
N1 N2 1.317(9) . ?
N1 C5 1.356(10) . ?
N2 N3 1.342(9) . ?
N3 N4 1.380(9) . ?
N4 C5 1.395(10) . ?
C5 C6 1.414(11) . ?
C6 O8 1.207(9) . ?
C6 O7 1.231(9) . ?
O7 Mn1 2.290(5) 2_656 ?
O8 Mn1 2.222(6) 1_565 ?
N1A N2A 1.4200 . ?
N1A C5A 1.4200 . ?
N2A N3A 1.4200 . ?
N2A Mn1 2.081(4) 2_656 ?
N3A N4A 1.4200 . ?
N3A Mn1 2.058(5) 1_565 ?
N4A C5A 1.4200 . ?
C5A C6A 1.2598 . ?
C6A O8A 1.2054 . ?
C6A O7A 1.3419 . ?
O1W H1A 0.8717 . ?
O1W H1B 0.8253 . ?
O2W H2A 0.8130 . ?
O2W H2B 0.7546 . ?
